data_7200365
loop_
_publ_author_name
'Tian, Jian'
'Dalgarno, Scott J.'
'Thallapally, Praveen K.'
'Atwood, Jerry L.'

_publ_section_title
;
 Increased control over the desolvation of p-tert-butylcalix[5]arene
;
_journal_issue 1
_journal_name_full CrystEngComm
_journal_page_first 33
_journal_paper_doi 10.1039/b813628a
_journal_volume 11
_journal_year 2009
_chemical_formula_moiety 'C33.10 H42 O5'
_chemical_formula_sum 'C66.2 H84 O5'
_chemical_formula_weight 959.73
_chemical_name_systematic
;
?
;
_space_group_IT_number 12
_symmetry_cell_setting monoclinic
_symmetry_space_group_name_Hall '-C 2y'
_symmetry_space_group_name_H-M 'C 1 2/m 1'
_atom_sites_solution_hydrogens geom
_atom_sites_solution_primary direct
_atom_sites_solution_secondary difmap
_audit_creation_method SHELXL-97
_cell_angle_alpha 90.00
_cell_angle_beta 99.605(2)
_cell_angle_gamma 90.00
_cell_formula_units_Z 4
_cell_length_a 22.334(3)
_cell_length_b 15.584(2)
_cell_length_c 17.996(2)
_cell_measurement_temperature 173(2)
_cell_volume 6175.8(13)
_computing_structure_refinement 'SHELXL-97 (Sheldrick, 1997)'
_computing_structure_solution 'SHELXS-97 (Sheldrick, 1990)'
_diffrn_ambient_temperature 173(2)
_diffrn_measured_fraction_theta_full 0.990
_diffrn_measured_fraction_theta_max 0.990
_diffrn_measurement_device_type 'Bruker SMART 1000 CCD diffractometer'
_diffrn_radiation_monochromator graphite
_diffrn_radiation_source 'fine-focus sealed tube'
_diffrn_radiation_type MoK\a
_diffrn_radiation_wavelength 0.71073
_diffrn_reflns_av_R_equivalents 0.0436
_diffrn_reflns_av_sigmaI/netI 0.0520
_diffrn_reflns_limit_h_max 28
_diffrn_reflns_limit_h_min -28
_diffrn_reflns_limit_k_max 17
_diffrn_reflns_limit_k_min -19
_diffrn_reflns_limit_l_max 23
_diffrn_reflns_limit_l_min -22
_diffrn_reflns_number 22086
_diffrn_reflns_theta_full 27.15
_diffrn_reflns_theta_max 27.15
_diffrn_reflns_theta_min 1.60
_exptl_absorpt_coefficient_mu 0.062
_exptl_absorpt_correction_T_max 0.9786
_exptl_absorpt_correction_T_min 0.7750
_exptl_absorpt_correction_type multi-scan
_exptl_absorpt_process_details 'Bruker SADABS'
_exptl_crystal_colour Colourless
_exptl_crystal_density_diffrn 1.009
_exptl_crystal_density_method 'not measured'
_exptl_crystal_description Block
_exptl_crystal_F_000 2038
_exptl_crystal_size_max 0.40
_exptl_crystal_size_mid 0.38
_exptl_crystal_size_min 0.35
_refine_diff_density_max 0.431
_refine_diff_density_min -0.366
_refine_diff_density_rms 0.047
_refine_ls_extinction_method none
_refine_ls_goodness_of_fit_ref 1.030
_refine_ls_hydrogen_treatment mixed
_refine_ls_matrix_type full
_refine_ls_number_parameters 369
_refine_ls_number_reflns 7029
_refine_ls_number_restraints 20
_refine_ls_restrained_S_all 1.038
_refine_ls_R_factor_all 0.1136
_refine_ls_R_factor_gt 0.0694
_refine_ls_shift/su_max 0.066
_refine_ls_shift/su_mean 0.001
_refine_ls_structure_factor_coef Fsqd
_refine_ls_weighting_details 'calc w=1/[\s^2^(Fo^2^)+(0.0899P)^2^+4.2725P] where P=(Fo^2^+2Fc^2^)/3'
_refine_ls_weighting_scheme calc
_refine_ls_wR_factor_gt 0.1736
_refine_ls_wR_factor_ref 0.1960
_reflns_number_gt 4442
_reflns_number_total 7029
_reflns_threshold_expression >2sigma(I)
_cod_data_source_file b813628a.txt
_cod_data_source_block TBC5PXY
_cod_depositor_comments
;
The following automatic conversions were performed:
'_symmetry_cell_setting' value 'Monoclinic' changed to 'monoclinic'
according to '/home/saulius/struct/CIF-dictionaries/cif_core.dic'
dictionary named 'cif_core.dic' version 2.4.1 from 2010-06-29.

Automatic conversion script
Id: cif_fix_enum 1527 2010-12-29 10:47:43Z saulius 
;
_cod_original_cell_volume 6175.9(15)
_cod_original_sg_symbol_H-M C2/m
_cod_original_formula_sum 'C66.20 H84 O5'
_cod_database_code 7200365

loop_
_symmetry_equiv_pos_as_xyz
'x, y, z'
'-x, y, -z'
'x+1/2, y+1/2, z'
'-x+1/2, y+1/2, -z'
'-x, -y, -z'
'x, -y, z'
'-x+1/2, -y+1/2, -z'
'x+1/2, -y+1/2, z'

loop_
_atom_site_label
_atom_site_type_symbol
_atom_site_fract_x
_atom_site_fract_y
_atom_site_fract_z
_atom_site_U_iso_or_equiv
_atom_site_adp_type
_atom_site_occupancy
_atom_site_symmetry_multiplicity
_atom_site_calc_flag
_atom_site_refinement_flags
_atom_site_disorder_assembly
_atom_site_disorder_group
O1 O 0.37857(8) 0.0000 -0.00187(11) 0.0335(5) Uani 1 2 d S . .
H107 H 0.3912 0.0508 -0.0009 0.040 Uiso 0.50 1 calc PR . .
C1 C 0.18963(12) 0.0000 -0.00768(16) 0.0343(7) Uani 1 2 d S . .
C27A C 0.5756(8) 0.2872(13) 0.4464(9) 0.0867(9) Uani 0.20 1 d PD A 2
H27A H 0.5775 0.2884 0.5012 0.130 Uiso 0.20 1 calc PR A 2
H27B H 0.5340 0.2738 0.4220 0.130 Uiso 0.20 1 calc PR A 2
H27C H 0.5873 0.3434 0.4291 0.130 Uiso 0.20 1 calc PR A 2
C28A C 0.6873(6) 0.2290(16) 0.4519(9) 0.0867(9) Uani 0.20 1 d PD A 2
H28A H 0.6943 0.2528 0.5030 0.130 Uiso 0.20 1 calc PR A 2
H28B H 0.7037 0.2683 0.4178 0.130 Uiso 0.20 1 calc PR A 2
H28C H 0.7076 0.1733 0.4519 0.130 Uiso 0.20 1 calc PR A 2
C29A C 0.5996(8) 0.1442(11) 0.4745(7) 0.0867(9) Uani 0.20 1 d PD A 2
H29A H 0.6239 0.0927 0.4694 0.130 Uiso 0.20 1 calc PR A 2
H29B H 0.5565 0.1313 0.4575 0.130 Uiso 0.20 1 calc PR A 2
H29C H 0.6058 0.1621 0.5274 0.130 Uiso 0.20 1 calc PR A 2
O2 O 0.44788(7) 0.16056(11) 0.03274(9) 0.0470(4) Uani 1 1 d . . .
H108 H 0.4851 0.1680 0.0484 0.056 Uiso 0.50 1 calc PR . .
C2 C 0.22225(9) 0.07601(14) -0.00867(11) 0.0332(5) Uani 1 1 d . . .
H2 H 0.2010 0.1289 -0.0102 0.040 Uiso 1 1 calc R . .
O3 O 0.55603(7) 0.09324(11) 0.12266(8) 0.0425(4) Uani 1 1 d . . .
H109 H 0.5597 0.0396 0.1241 0.051 Uiso 0.50 1 calc PR . .
C3 C 0.28487(8) 0.07767(13) -0.00749(10) 0.0299(5) Uani 1 1 d . . .
C4 C 0.31570(11) 0.0000 -0.00536(15) 0.0283(6) Uani 1 2 d S . .
C5 C 0.12036(13) 0.0000 -0.00931(18) 0.0405(8) Uani 1 2 d S . .
C6 C 0.08856(17) 0.0000 -0.0916(2) 0.0846(16) Uani 1 2 d S . .
H6A H 0.1035 0.0482 -0.1183 0.127 Uiso 0.50 1 calc PR . .
H6B H 0.0446 0.0057 -0.0935 0.127 Uiso 0.50 1 calc PR . .
H6C H 0.0972 -0.0540 -0.1156 0.127 Uiso 0.50 1 calc PR . .
C7 C 0.10049(12) 0.0790(2) 0.0297(2) 0.0752(10) Uani 1 1 d . . .
H7A H 0.1078 0.1304 0.0012 0.113 Uiso 1 1 calc R . .
H7B H 0.1237 0.0828 0.0809 0.113 Uiso 1 1 calc R . .
H7C H 0.0571 0.0747 0.0323 0.113 Uiso 1 1 calc R . .
C8 C 0.31837(9) 0.16183(13) -0.00860(11) 0.0319(5) Uani 1 1 d . . .
H8A H 0.2889 0.2067 -0.0293 0.038 Uiso 1 1 calc R . .
H8B H 0.3482 0.1562 -0.0433 0.038 Uiso 1 1 calc R . .
C9 C 0.35160(8) 0.19163(13) 0.06775(11) 0.0295(4) Uani 1 1 d . . .
C10 C 0.31903(9) 0.21984(14) 0.12286(12) 0.0342(5) Uani 1 1 d . . .
H10 H 0.2761 0.2133 0.1142 0.041 Uiso 1 1 calc R . .
C11 C 0.34670(10) 0.25702(14) 0.18969(12) 0.0370(5) Uani 1 1 d . . .
C12 C 0.40959(10) 0.26863(14) 0.19880(11) 0.0360(5) Uani 1 1 d . . .
H12 H 0.4294 0.2974 0.2426 0.043 Uiso 1 1 calc R . .
C13 C 0.44429(9) 0.23996(13) 0.14667(11) 0.0320(5) Uani 1 1 d . . .
C14 C 0.41472(9) 0.19659(14) 0.08317(11) 0.0319(5) Uani 1 1 d . . .
C15 C 0.31018(11) 0.28895(17) 0.24922(13) 0.0477(6) Uani 1 1 d . . .
C16 C 0.24395(14) 0.2566(2) 0.23350(19) 0.0797(10) Uani 1 1 d . . .
H16A H 0.2225 0.2763 0.2736 0.120 Uiso 1 1 calc R . .
H16B H 0.2437 0.1937 0.2319 0.120 Uiso 1 1 calc R . .
H16C H 0.2236 0.2792 0.1850 0.120 Uiso 1 1 calc R . .
C17 C 0.30837(16) 0.3867(2) 0.24758(18) 0.0761(9) Uani 1 1 d . . .
H17A H 0.3499 0.4092 0.2560 0.114 Uiso 1 1 calc R . .
H17B H 0.2869 0.4076 0.2873 0.114 Uiso 1 1 calc R . .
H17C H 0.2871 0.4061 0.1984 0.114 Uiso 1 1 calc R . .
C18 C 0.33903(17) 0.2567(3) 0.32676(16) 0.0945(13) Uani 1 1 d . . .
H18A H 0.3795 0.2819 0.3407 0.142 Uiso 1 1 calc R . .
H18B H 0.3424 0.1940 0.3257 0.142 Uiso 1 1 calc R . .
H18C H 0.3137 0.2733 0.3639 0.142 Uiso 1 1 calc R . .
C19 C 0.51181(9) 0.26038(15) 0.15635(12) 0.0380(5) Uani 1 1 d . . .
H19A H 0.5252 0.2536 0.1069 0.046 Uiso 1 1 calc R . .
H19B H 0.5177 0.3213 0.1713 0.046 Uiso 1 1 calc R . .
C20 C 0.55245(9) 0.20576(15) 0.21375(11) 0.0369(5) Uani 1 1 d . . .
C21 C 0.56936(10) 0.23453(17) 0.28785(12) 0.0436(6) Uani 1 1 d . B .
H21 H 0.5540 0.2880 0.3017 0.052 Uiso 1 1 calc R . .
C22 C 0.60796(10) 0.18794(18) 0.34232(12) 0.0464(6) Uani 1 1 d . . .
C23 C 0.63200(10) 0.11290(17) 0.31845(12) 0.0427(6) Uani 1 1 d . B .
H23 H 0.6601 0.0815 0.3537 0.051 Uiso 1 1 calc R . .
C24 C 0.61702(9) 0.08122(15) 0.24540(11) 0.0360(5) Uani 1 1 d . . .
C25 C 0.57480(9) 0.12688(15) 0.19464(11) 0.0342(5) Uani 1 1 d . B .
C26 C 0.6241(2) 0.2208(4) 0.4234(5) 0.0609(8) Uani 0.80 1 d PD B 1
C27 C 0.56613(19) 0.2341(4) 0.4551(2) 0.0867(9) Uani 0.80 1 d PD B 1
H1 H 0.5447 0.1793 0.4556 0.130 Uiso 0.80 1 calc PR B 1
H3 H 0.5401 0.2753 0.4236 0.130 Uiso 0.80 1 calc PR B 1
H4 H 0.5760 0.2563 0.5066 0.130 Uiso 0.80 1 calc PR B 1
C28 C 0.65834(19) 0.3070(3) 0.4235(2) 0.0867(9) Uani 0.80 1 d PD B 1
H5 H 0.6319 0.3494 0.3941 0.130 Uiso 0.80 1 calc PR B 1
H6 H 0.6950 0.2988 0.4010 0.130 Uiso 0.80 1 calc PR B 1
H7 H 0.6698 0.3274 0.4754 0.130 Uiso 0.80 1 calc PR B 1
C29 C 0.6671(2) 0.1598(3) 0.4728(2) 0.0867(9) Uani 0.80 1 d PD B 1
H8 H 0.6775 0.1838 0.5236 0.130 Uiso 0.80 1 calc PR B 1
H9 H 0.7042 0.1523 0.4511 0.130 Uiso 0.80 1 calc PR B 1
H11 H 0.6473 0.1040 0.4753 0.130 Uiso 0.80 1 calc PR B 1
C30 C 0.64657(13) 0.0000 0.22324(17) 0.0384(7) Uani 1 2 d S . .
H30A H 0.6898 0.0000 0.2472 0.046 Uiso 1 2 calc SR . .
H30B H 0.6451 0.0000 0.1680 0.046 Uiso 1 2 calc SR . .
C31 C 0.1963(3) 0.0000 0.2694(5) 0.156(3) Uani 1 2 d S . .
H31A H 0.1771 -0.0319 0.2248 0.233 Uiso 0.50 1 calc PR . .
H31B H 0.1814 0.0592 0.2664 0.233 Uiso 0.50 1 calc PR . .
H31C H 0.1864 -0.0274 0.3148 0.233 Uiso 0.50 1 calc PR . .
C32 C 0.2650(3) 0.0000 0.2728(4) 0.0971(17) Uani 1 2 d S . .
C33 C 0.3052(3) 0.0000 0.3408(3) 0.0964(17) Uani 1 2 d S . .
H33 H 0.2888 0.0000 0.3862 0.116 Uiso 1 2 calc SR . .
C34 C 0.3673(3) 0.0000 0.3460(3) 0.0958(16) Uani 1 2 d S . .
H34 H 0.3930 0.0000 0.3937 0.115 Uiso 1 2 calc SR . .
C35 C 0.3918(3) 0.0000 0.2791(4) 0.1046(19) Uani 1 2 d S . .
C36 C 0.3507(4) 0.0000 0.2106(3) 0.105(2) Uani 1 2 d S . .
H36 H 0.3659 0.0000 0.1644 0.126 Uiso 1 2 calc SR . .
C37 C 0.2891(4) 0.0000 0.2093(3) 0.107(2) Uani 1 2 d S . .
H37 H 0.2628 0.0000 0.1621 0.128 Uiso 1 2 calc SR . .
C38 C 0.4571(4) 0.0000 0.2811(6) 0.184(4) Uani 1 2 d S . .
H38A H 0.4719 0.0593 0.2831 0.276 Uiso 0.50 1 calc PR . .
H38B H 0.4665 -0.0281 0.2358 0.276 Uiso 0.50 1 calc PR . .
H38C H 0.4768 -0.0311 0.3259 0.276 Uiso 0.50 1 calc PR . .
C100 C 0.4965(10) 0.5000 0.6917(11) 0.150(8) Uiso 0.40 2 d SPD . .
H10A H 0.5185 0.4506 0.7166 0.225 Uiso 0.20 1 calc PR . .
H10B H 0.4536 0.4962 0.6968 0.225 Uiso 0.20 1 calc PR . .
H10C H 0.5139 0.5531 0.7152 0.225 Uiso 0.20 1 calc PR . .
C101 C 0.5095(10) 0.5000 0.3587(12) 0.139(7) Uiso 0.40 2 d SPD . .
H10D H 0.5518 0.5135 0.3549 0.208 Uiso 0.20 1 calc PR . .
H10E H 0.4827 0.5432 0.3311 0.208 Uiso 0.20 1 calc PR . .
H10F H 0.4991 0.4433 0.3368 0.208 Uiso 0.20 1 calc PR . .
C102 C 0.5020(8) 0.5000 0.6095(10) 0.108(5) Uiso 0.40 2 d SPD . .
C103 C 0.4533(8) 0.5000 0.4797(10) 0.104(5) Uiso 0.40 2 d SPD . .
H103 H 0.4157 0.5000 0.4460 0.125 Uiso 0.40 2 calc SPR . .
C104 C 0.4442(8) 0.5000 0.5576(10) 0.128(6) Uiso 0.40 2 d SPD . .
H104 H 0.4055 0.5000 0.5730 0.153 Uiso 0.40 2 calc SPR . .
C105 C 0.5492(8) 0.5000 0.5707(9) 0.110(5) Uiso 0.40 2 d SPD . .
H105 H 0.5866 0.5000 0.6048 0.132 Uiso 0.40 2 calc SPR . .
C106 C 0.5018(8) 0.5000 0.4413(10) 0.126(6) Uiso 0.40 2 d SPD . .
C26A C 0.6196(9) 0.2177(14) 0.4255(18) 0.0609(8) Uani 0.20 1 d PD A 2
C110 C 0.5605(7) 0.5000 0.4932(9) 0.100(5) Uiso 0.40 2 d SPD . .
H110 H 0.5994 0.5000 0.4784 0.120 Uiso 0.40 2 calc SPR . .
H13 H 0.4283 0.1296 0.0027 0.063(18) Uiso 0.50 1 d PR . .
H111 H 0.5293 0.1243 0.0903 0.10(2) Uiso 0.50 1 d PR . .

loop_
_atom_site_aniso_label
_atom_site_aniso_U_11
_atom_site_aniso_U_22
_atom_site_aniso_U_33
_atom_site_aniso_U_23
_atom_site_aniso_U_13
_atom_site_aniso_U_12
O1 0.0268(10) 0.0344(12) 0.0400(11) 0.000 0.0078(8) 0.000
C1 0.0254(14) 0.0407(18) 0.0359(16) 0.000 0.0030(12) 0.000
C27A 0.0808(16) 0.132(3) 0.0440(12) -0.0341(15) 0.0001(11) -0.0071(17)
C28A 0.0808(16) 0.132(3) 0.0440(12) -0.0341(15) 0.0001(11) -0.0071(17)
C29A 0.0808(16) 0.132(3) 0.0440(12) -0.0341(15) 0.0001(11) -0.0071(17)
O2 0.0316(8) 0.0674(12) 0.0443(9) -0.0259(9) 0.0131(7) -0.0080(8)
C2 0.0301(10) 0.0328(12) 0.0362(11) 0.0004(9) 0.0042(9) 0.0043(9)
O3 0.0440(9) 0.0559(11) 0.0263(7) -0.0073(7) 0.0019(7) -0.0018(8)
C3 0.0278(10) 0.0349(12) 0.0264(10) -0.0004(8) 0.0025(8) -0.0004(9)
C4 0.0226(13) 0.0371(17) 0.0248(13) 0.000 0.0030(11) 0.000
C5 0.0247(14) 0.0447(19) 0.0523(19) 0.000 0.0068(14) 0.000
C6 0.0306(19) 0.154(5) 0.065(3) 0.000 -0.0041(18) 0.000
C7 0.0374(13) 0.066(2) 0.128(3) -0.0242(19) 0.0299(16) -0.0027(13)
C8 0.0295(10) 0.0329(12) 0.0328(11) 0.0018(9) 0.0039(8) 0.0024(9)
C9 0.0287(10) 0.0280(11) 0.0317(10) 0.0039(9) 0.0051(8) 0.0017(8)
C10 0.0306(10) 0.0343(12) 0.0387(11) 0.0079(9) 0.0086(9) 0.0084(9)
C11 0.0455(12) 0.0334(12) 0.0338(11) 0.0057(9) 0.0110(9) 0.0114(10)
C12 0.0460(12) 0.0331(12) 0.0279(10) -0.0031(9) 0.0031(9) 0.0068(10)
C13 0.0338(10) 0.0302(11) 0.0314(10) -0.0008(9) 0.0040(8) 0.0008(9)
C14 0.0315(10) 0.0332(12) 0.0325(10) -0.0021(9) 0.0096(8) 0.0012(9)
C15 0.0561(14) 0.0531(16) 0.0377(12) 0.0046(11) 0.0184(11) 0.0200(12)
C16 0.073(2) 0.095(3) 0.083(2) -0.0108(19) 0.0488(17) 0.0093(18)
C17 0.101(2) 0.062(2) 0.074(2) -0.0045(16) 0.0396(18) 0.0294(18)
C18 0.112(3) 0.136(4) 0.0414(16) 0.0213(18) 0.0321(17) 0.058(2)
C19 0.0386(11) 0.0388(13) 0.0353(11) -0.0052(10) 0.0024(9) -0.0059(10)
C20 0.0290(10) 0.0478(14) 0.0336(11) -0.0044(10) 0.0036(9) -0.0062(10)
C21 0.0382(12) 0.0532(15) 0.0384(12) -0.0131(11) 0.0042(10) -0.0045(10)
C22 0.0400(12) 0.0659(17) 0.0317(11) -0.0091(11) 0.0015(10) -0.0049(12)
C23 0.0360(11) 0.0591(16) 0.0311(11) -0.0005(11) 0.0004(9) -0.0032(11)
C24 0.0275(10) 0.0496(14) 0.0310(11) -0.0012(10) 0.0052(8) -0.0067(9)
C25 0.0280(10) 0.0490(14) 0.0259(10) -0.0036(9) 0.0054(8) -0.0072(9)
C26 0.0582(17) 0.088(2) 0.0329(13) -0.0173(14) -0.0038(13) 0.0050(16)
C27 0.0808(16) 0.132(3) 0.0440(12) -0.0341(15) 0.0001(11) -0.0071(17)
C28 0.0808(16) 0.132(3) 0.0440(12) -0.0341(15) 0.0001(11) -0.0071(17)
C29 0.0808(16) 0.132(3) 0.0440(12) -0.0341(15) 0.0001(11) -0.0071(17)
C30 0.0275(14) 0.055(2) 0.0326(15) 0.000 0.0038(12) 0.000
C31 0.127(6) 0.132(7) 0.198(8) 0.000 -0.001(6) 0.000
C32 0.113(5) 0.071(4) 0.105(5) 0.000 0.013(4) 0.000
C33 0.133(5) 0.095(4) 0.062(3) 0.000 0.019(3) 0.000
C34 0.110(4) 0.101(4) 0.083(4) 0.000 0.035(3) 0.000
C35 0.132(5) 0.056(3) 0.141(6) 0.000 0.066(5) 0.000
C36 0.188(7) 0.067(4) 0.070(4) 0.000 0.048(5) 0.000
C37 0.185(7) 0.068(4) 0.075(4) 0.000 0.042(4) 0.000
C38 0.155(7) 0.124(7) 0.305(12) 0.000 0.129(8) 0.000
C26A 0.0582(17) 0.088(2) 0.0329(13) -0.0173(14) -0.0038(13) 0.0050(16)

loop_
_atom_type_symbol
_atom_type_description
_atom_type_scat_dispersion_real
_atom_type_scat_dispersion_imag
_atom_type_scat_source
C C 0.0033 0.0016 'International Tables Vol C Tables 4.2.6.8 and 6.1.1.4'
H H 0.0000 0.0000 'International Tables Vol C Tables 4.2.6.8 and 6.1.1.4'
O O 0.0106 0.0060 'International Tables Vol C Tables 4.2.6.8 and 6.1.1.4'

loop_
_geom_angle_atom_site_label_1
_geom_angle_atom_site_label_2
_geom_angle_atom_site_label_3
_geom_angle
_geom_angle_site_symmetry_1
_geom_angle_site_symmetry_3
_geom_angle_publ_flag
C2 C1 C2 116.6(2) 6 . ?
C2 C1 C5 121.68(12) 6 . ?
C2 C1 C5 121.68(12) . . ?
C1 C2 C3 122.7(2) . . ?
C4 C3 C2 118.35(19) . . ?
C4 C3 C8 120.79(17) . . ?
C2 C3 C8 120.86(18) . . ?
C3 C4 C3 121.1(2) . 6 ?
C3 C4 O1 119.44(12) . . ?
C3 C4 O1 119.44(12) 6 . ?
C7 C5 C7 108.2(3) . 6 ?
C7 C5 C6 108.8(2) . . ?
C7 C5 C6 108.8(2) 6 . ?
C7 C5 C1 111.12(17) . . ?
C7 C5 C1 111.12(17) 6 . ?
C6 C5 C1 108.7(3) . . ?
C3 C8 C9 114.90(16) . . ?
C14 C9 C10 118.11(18) . . ?
C14 C9 C8 121.47(17) . . ?
C10 C9 C8 120.30(17) . . ?
C11 C10 C9 122.64(19) . . ?
C10 C11 C12 116.74(19) . . ?
C10 C11 C15 122.0(2) . . ?
C12 C11 C15 121.1(2) . . ?
C13 C12 C11 122.88(19) . . ?
C12 C13 C14 117.95(19) . . ?
C12 C13 C19 120.66(18) . . ?
C14 C13 C19 121.28(18) . . ?
O2 C14 C9 118.80(18) . . ?
O2 C14 C13 120.15(17) . . ?
C9 C14 C13 121.00(18) . . ?
C18 C15 C17 110.7(3) . . ?
C18 C15 C11 109.9(2) . . ?
C17 C15 C11 109.0(2) . . ?
C18 C15 C16 107.8(3) . . ?
C17 C15 C16 107.5(2) . . ?
C11 C15 C16 111.8(2) . . ?
C20 C19 C13 115.42(18) . . ?
C25 C20 C21 117.9(2) . . ?
C25 C20 C19 121.73(18) . . ?
C21 C20 C19 120.3(2) . . ?
C22 C21 C20 122.7(2) . . ?
C23 C22 C21 116.6(2) . . ?
C23 C22 C26 122.4(3) . . ?
C21 C22 C26 121.0(3) . . ?
C23 C22 C26A 122.8(7) . . ?
C21 C22 C26A 120.5(7) . . ?
C26 C22 C26A 4.6(8) . . ?
C22 C23 C24 123.2(2) . . ?
C23 C24 C25 117.9(2) . . ?
C23 C24 C30 120.0(2) . . ?
C25 C24 C30 122.1(2) . . ?
C20 C25 C24 121.36(19) . . ?
C20 C25 O3 119.78(18) . . ?
C24 C25 O3 118.8(2) . . ?
C27 C26 C29 111.1(5) . . ?
C27 C26 C22 108.9(4) . . ?
C29 C26 C22 111.8(4) . . ?
C27 C26 C28 109.5(5) . . ?
C29 C26 C28 106.1(5) . . ?
C22 C26 C28 109.2(4) . . ?
C24 C30 C24 113.7(2) . 6 ?
C37 C32 C33 117.2(6) . . ?
C37 C32 C31 120.7(7) . . ?
C33 C32 C31 122.1(6) . . ?
C34 C33 C32 123.7(6) . . ?
C33 C34 C35 118.4(6) . . ?
C34 C35 C36 117.4(6) . . ?
C34 C35 C38 120.7(8) . . ?
C36 C35 C38 121.9(7) . . ?
C37 C36 C35 121.4(6) . . ?
C32 C37 C36 122.0(7) . . ?
C105 C102 C104 110.5(16) . . ?
C105 C102 C100 134.7(16) . . ?
C104 C102 C100 114.8(16) . . ?
C106 C103 C104 137.1(16) . . ?
C103 C104 C102 111.5(16) . . ?
C102 C105 C110 139.9(17) . . ?
C103 C106 C110 111.8(16) . . ?
C103 C106 C101 135.6(17) . . ?
C110 C106 C101 112.6(17) . . ?
C28A C26A C22 109.6(15) . . ?
C28A C26A C27A 119(2) . . ?
C22 C26A C27A 115.6(16) . . ?
C28A C26A C29A 105.9(19) . . ?
C22 C26A C29A 108.1(17) . . ?
C27A C26A C29A 97.1(17) . . ?
C105 C110 C106 109.2(15) . . ?

loop_
_geom_bond_atom_site_label_1
_geom_bond_atom_site_label_2
_geom_bond_distance
_geom_bond_site_symmetry_2
_geom_bond_publ_flag
O1 C4 1.395(3) . ?
C1 C2 1.392(3) 6 ?
C1 C2 1.392(3) . ?
C1 C5 1.542(4) . ?
C27A C26A 1.55(2) . ?
C28A C26A 1.52(2) . ?
C29A C26A 1.56(2) . ?
O2 C14 1.383(2) . ?
C2 C3 1.395(3) . ?
O3 C25 1.395(2) . ?
C3 C4 1.390(2) . ?
C3 C8 1.512(3) . ?
C4 C3 1.390(2) 6 ?
C5 C7 1.520(3) . ?
C5 C7 1.520(3) 6 ?
C5 C6 1.532(5) . ?
C8 C9 1.521(3) . ?
C9 C14 1.393(3) . ?
C9 C10 1.395(3) . ?
C10 C11 1.384(3) . ?
C11 C12 1.399(3) . ?
C11 C15 1.534(3) . ?
C12 C13 1.387(3) . ?
C13 C14 1.395(3) . ?
C13 C19 1.523(3) . ?
C15 C18 1.522(4) . ?
C15 C17 1.524(4) . ?
C15 C16 1.544(4) . ?
C19 C20 1.517(3) . ?
C20 C25 1.391(3) . ?
C20 C21 1.398(3) . ?
C21 C22 1.396(3) . ?
C22 C23 1.385(4) . ?
C22 C26 1.532(9) . ?
C22 C26A 1.55(3) . ?
C23 C24 1.392(3) . ?
C24 C25 1.394(3) . ?
C24 C30 1.512(3) . ?
C26 C27 1.515(6) . ?
C26 C29 1.527(7) . ?
C26 C28 1.545(7) . ?
C30 C24 1.512(3) 6 ?
C31 C32 1.524(9) . ?
C32 C37 1.341(8) . ?
C32 C33 1.393(7) . ?
C33 C34 1.375(8) . ?
C34 C35 1.403(8) . ?
C35 C36 1.407(9) . ?
C35 C38 1.452(9) . ?
C36 C37 1.371(9) . ?
C100 C102 1.504(17) . ?
C101 C106 1.526(17) . ?
C102 C105 1.358(16) . ?
C102 C104 1.462(16) . ?
C103 C106 1.379(16) . ?
C103 C104 1.451(16) . ?
C105 C110 1.459(16) . ?
C106 C110 1.476(16) . ?
